data_7105844
loop_
_publ_author_name
'Sondes Lounissi'
'Jean-Francois Capon'
'Frederic Gloaguen'
'Fatma Matoussi'
'Francois Petillon'
'Philippe Schollhammer'
'Jean Talarmin'

_publ_section_title
;
 Diiron species containing a cyclic PPh2NPh2 diphosphine related to the
 [FeFe]H2ases active site
;
_journal_name_full Chem.Commun.
_journal_page_first 878
_journal_paper_doi 10.1039/c0cc03295f
_journal_volume 47
_journal_year 2011
_chemical_formula_moiety '2(C35 H34 Fe2 N2 O4 P2 S2), C H2 Cl2'
_chemical_formula_sum 'C71 H70 Cl2 Fe4 N4 O8 P4 S4'
_chemical_formula_weight 1653.73
_chemical_name_systematic
;
 ?
;
_space_group_IT_number 2
_symmetry_cell_setting triclinic
_symmetry_Int_Tables_number 2
_symmetry_space_group_name_Hall '-P 1'
_symmetry_space_group_name_H-M 'P -1'
_atom_sites_solution_hydrogens geom
_atom_sites_solution_primary direct
_atom_sites_solution_secondary difmap
_audit_conform_dict_location ftp://ftp.iucr.org/pub/cif_core.dic
_audit_conform_dict_name cif_core.dic
_audit_conform_dict_version 2.3
_audit_creation_date 2010-08-05T12:46:59-00:00
_audit_creation_method 'WinGX routine CIF_UPDATE'
_cell_angle_alpha 103.409(6)
_cell_angle_beta 99.559(6)
_cell_angle_gamma 99.746(6)
_cell_formula_units_Z 1
_cell_length_a 10.6550(7)
_cell_length_b 12.7551(9)
_cell_length_c 14.3432(10)
_cell_measurement_reflns_used 4962
_cell_measurement_temperature 170(2)
_cell_measurement_theta_max 30.51
_cell_measurement_theta_min 2.37
_cell_volume 1825.5(2)
_computing_cell_refinement
;
        CrysAlis RED, Oxford Diffraction Ltd.,
        Version 1.171.33.52 (release 06-11-2009 CrysAlis171 .NET)
        (compiled Nov  6 2009,16:24:50)
;
_computing_data_collection
;
        CrysAlis CCD, Oxford Diffraction Ltd.,
        Version 1.171.33.52 (release 06-11-2009 CrysAlis171 .NET)
        (compiled Nov  6 2009,16:24:50)
;
_computing_data_reduction
;
        CrysAlis RED, Oxford Diffraction Ltd.,
        Version 1.171.33.52 (release 06-11-2009 CrysAlis171 .NET)
        (compiled Nov  6 2009,16:24:50)
;
_computing_molecular_graphics 'ORTEP3 for Windows (Farrugia, 1997)'
_computing_publication_material 'PLATON (Spek, 1980-2002)'
_computing_structure_refinement 'SHELXL-97 (Sheldrick, 1997)'
_computing_structure_solution 'SHELXS-97 (Sheldrick, 1997)'
_diffrn_ambient_temperature 170(2)
_diffrn_detector 'CCD plate'
_diffrn_detector_area_resol_mean 8.3622
_diffrn_measured_fraction_theta_full 0.996
_diffrn_measured_fraction_theta_max 0.996
_diffrn_measurement_device 'Kappa-geometry diffractometer'
_diffrn_measurement_device_type 'Xcalibur, Sapphire2, large Be window'
_diffrn_measurement_method
;
4 stepped omega-scans over 115 deg. with kappa -79 deg. (chi -58.3 deg.),
phi 0, 90, 180, 270 deg.
step 1 deg., exposure time 150 s
detector distance 50 mm
detector angle 30 deg.
;
_diffrn_orient_matrix_UB_11 0.0041803657
_diffrn_orient_matrix_UB_12 -0.0314982644
_diffrn_orient_matrix_UB_13 0.0347330827
_diffrn_orient_matrix_UB_21 -0.0094035129
_diffrn_orient_matrix_UB_22 0.0447207814
_diffrn_orient_matrix_UB_23 0.036099453
_diffrn_orient_matrix_UB_31 -0.0683786769
_diffrn_orient_matrix_UB_32 -0.020903518
_diffrn_orient_matrix_UB_33 -0.0141132402
_diffrn_radiation_monochromator graphite
_diffrn_radiation_type MoK\a
_diffrn_radiation_wavelength 0.71073
_diffrn_reflns_av_R_equivalents 0.0634
_diffrn_reflns_av_unetI/netI 0.1092
_diffrn_reflns_limit_h_max 11
_diffrn_reflns_limit_h_min -13
_diffrn_reflns_limit_k_max 15
_diffrn_reflns_limit_k_min -15
_diffrn_reflns_limit_l_max 17
_diffrn_reflns_limit_l_min -17
_diffrn_reflns_number 14161
_diffrn_reflns_theta_full 26.37
_diffrn_reflns_theta_max 26.37
_diffrn_reflns_theta_min 3.36
_diffrn_source 'sealed X-ray tube'
_exptl_absorpt_coefficient_mu 1.111
_exptl_absorpt_correction_T_max 0.955
_exptl_absorpt_correction_T_min 0.894
_exptl_absorpt_correction_type analytical
_exptl_absorpt_process_details
;
        CrysAlis RED, Oxford Diffraction Ltd.,
        Version 1.171.33.52 (release 06-11-2009 CrysAlis171 .NET)
        (compiled Nov  6 2009,16:24:50)
Analytical numeric absorption correction using a multifaceted crystal
                        model based on expressions derived by R.C. Clark & J.S.
        (Clark, R. C. & Reid, J. S. (1995). Acta Cryst. A51, 887-897)
;
_exptl_crystal_colour red
_exptl_crystal_density_diffrn 1.504
_exptl_crystal_density_method 'not measured'
_exptl_crystal_description
;
tip of blade, main axis [1 0 0], main faces {0 1 0}, {0 0 1}
;
_exptl_crystal_F_000 850
_exptl_crystal_size_max 0.14
_exptl_crystal_size_mid 0.08
_exptl_crystal_size_min 0.04
_refine_diff_density_max 0.775
_refine_diff_density_min -1.022
_refine_diff_density_rms 0.096
_refine_ls_extinction_method none
_refine_ls_goodness_of_fit_ref 1.019
_refine_ls_hydrogen_treatment constr
_refine_ls_matrix_type full
_refine_ls_number_parameters 435
_refine_ls_number_reflns 7431
_refine_ls_number_restraints 153
_refine_ls_restrained_S_all 1.01
_refine_ls_R_factor_all 0.1094
_refine_ls_R_factor_gt 0.0659
_refine_ls_shift/su_max 0
_refine_ls_shift/su_mean 0
_refine_ls_structure_factor_coef Fsqd
_refine_ls_weighting_details 'calc w=1/[\s^2^(Fo^2^)+(0.0545P)^2^+0.0000P] where P=(Fo^2^+2Fc^2^)/3'
_refine_ls_weighting_scheme calc
_refine_ls_wR_factor_gt 0.1238
_refine_ls_wR_factor_ref 0.1392
_reflns_number_gt 4835
_reflns_number_total 7431
_reflns_threshold_expression >2sigma(I)
_cod_data_source_file C0CC03295F.TXT
_cod_data_source_block sl85-a0
_cod_original_sg_symbol_Hall -P1
_cod_original_sg_symbol_H-M P-1
_cod_database_code 7105844

loop_
_symmetry_equiv_pos_as_xyz
'x, y, z'
'-x, -y, -z'

loop_
_atom_site_label
_atom_site_type_symbol
_atom_site_fract_x
_atom_site_fract_y
_atom_site_fract_z
_atom_site_U_iso_or_equiv
_atom_site_adp_type
_atom_site_occupancy
_atom_site_symmetry_multiplicity
_atom_site_calc_flag
_atom_site_refinement_flags
_atom_site_disorder_assembly
_atom_site_disorder_group
C1 C 0.3736(5) 0.8535(4) 0.3739(4) 0.0261(11) Uani 1 1 d U . .
C2 C 0.5759(5) 0.6606(5) 0.1131(4) 0.0361(13) Uani 1 1 d U . .
C3 C 0.6002(5) 0.8773(5) 0.1598(4) 0.0312(12) Uani 1 1 d U . .
C4 C 0.6144(5) 0.7925(5) 0.3068(4) 0.0332(12) Uani 1 1 d U . .
C5 C 0.2762(5) 0.5307(4) 0.1427(4) 0.0315(12) Uani 1 1 d U . .
H5A H 0.3372 0.4938 0.1089 0.038 Uiso 1 1 calc R . .
H5B H 0.2275 0.4769 0.1708 0.038 Uiso 1 1 calc R . .
C6 C 0.1806(5) 0.5587(4) 0.0673(4) 0.0327(12) Uani 1 1 d U . .
H6A H 0.1177 0.5933 0.1006 0.039 Uiso 1 1 calc R . .
H6B H 0.1309 0.4891 0.0191 0.039 Uiso 1 1 calc R . .
C7 C 0.2406(5) 0.6357(4) 0.0116(4) 0.0297(12) Uani 1 1 d U . .
H7A H 0.1705 0.6447 -0.0387 0.036 Uiso 1 1 calc R . .
H7B H 0.3022 0.6007 -0.023 0.036 Uiso 1 1 calc R . .
C8 C 0.0738(4) 0.8915(4) 0.3592(4) 0.0203(10) Uani 1 1 d U . .
H8A H -0.0164 0.8698 0.3677 0.024 Uiso 1 1 calc R . .
H8B H 0.134 0.896 0.4212 0.024 Uiso 1 1 calc R . .
C9 C 0.2261(4) 1.0498(4) 0.3394(3) 0.0210(10) Uani 1 1 d U . .
H9A H 0.2848 1.051 0.401 0.025 Uiso 1 1 calc R . .
H9B H 0.232 1.1269 0.3354 0.025 Uiso 1 1 calc R . .
C10 C 0.0142(4) 1.0726(4) 0.3784(3) 0.0209(10) Uani 1 1 d U . .
C11 C 0.0662(5) 1.1813(4) 0.4343(3) 0.0208(10) Uani 1 1 d U . .
H11 H 0.158 1.2076 0.4536 0.025 Uiso 1 1 calc R . .
C12 C -0.0152(5) 1.2509(4) 0.4618(4) 0.0255(11) Uani 1 1 d U . .
H12 H 0.0214 1.325 0.4988 0.031 Uiso 1 1 calc R . .
C13 C -0.1483(5) 1.2146(4) 0.4364(4) 0.0322(12) Uani 1 1 d U . .
H13 H -0.2036 1.2631 0.4553 0.039 Uiso 1 1 calc R . .
C14 C -0.2004(5) 1.1065(4) 0.3830(4) 0.0315(12) Uani 1 1 d U . .
H14 H -0.2923 1.0805 0.3661 0.038 Uiso 1 1 calc R . .
C15 C -0.1222(5) 1.0362(4) 0.3539(4) 0.0265(11) Uani 1 1 d U . .
H15 H -0.1603 0.9623 0.3169 0.032 Uiso 1 1 calc R . .
C16 C -0.0110(4) 0.8000(4) 0.1525(4) 0.0234(11) Uani 1 1 d U . .
H16A H -0.066 0.7269 0.1151 0.028 Uiso 1 1 calc R . .
H16B H -0.069 0.848 0.1768 0.028 Uiso 1 1 calc R . .
C17 C 0.1370(4) 0.9594(4) 0.1320(4) 0.0242(11) Uani 1 1 d U . .
H17A H 0.0803 1.0078 0.1582 0.029 Uiso 1 1 calc R . .
H17B H 0.1708 0.9877 0.0803 0.029 Uiso 1 1 calc R . .
C18 C -0.0034(5) 0.8195(4) -0.0127(4) 0.0241(11) Uani 1 1 d U . .
C19 C 0.0730(5) 0.8301(4) -0.0822(4) 0.0304(12) Uani 1 1 d U . .
H19 H 0.1638 0.8615 -0.0608 0.037 Uiso 1 1 calc R . .
C20 C 0.0184(6) 0.7958(4) -0.1808(4) 0.0355(13) Uani 1 1 d U . .
H20 H 0.0715 0.8024 -0.2271 0.043 Uiso 1 1 calc R . .
C21 C -0.1141(6) 0.7515(4) -0.2127(4) 0.0378(13) Uani 1 1 d U . .
H21 H -0.1514 0.7267 -0.281 0.045 Uiso 1 1 calc R . .
C22 C -0.1915(6) 0.7431(4) -0.1466(4) 0.0327(12) Uani 1 1 d U . .
H22 H -0.2826 0.714 -0.1692 0.039 Uiso 1 1 calc R . .
C23 C -0.1373(5) 0.7772(4) -0.0462(4) 0.0266(11) Uani 1 1 d U . .
H23 H -0.1916 0.7717 -0.0005 0.032 Uiso 1 1 calc R . .
C24 C 0.0162(4) 0.6610(4) 0.2846(3) 0.0200(10) Uani 1 1 d U . .
C25 C -0.1206(5) 0.6360(5) 0.2674(4) 0.0349(13) Uani 1 1 d U . .
H25 H -0.1688 0.6829 0.2417 0.042 Uiso 1 1 calc R . .
C26 C -0.1843(6) 0.5444(5) 0.2876(5) 0.0467(16) Uani 1 1 d U . .
H26 H -0.2769 0.5281 0.2753 0.056 Uiso 1 1 calc R . .
C27 C -0.1169(6) 0.4748(5) 0.3256(4) 0.0399(14) Uani 1 1 d U . .
H27 H -0.1623 0.4111 0.3391 0.048 Uiso 1 1 calc R . .
C28 C 0.0175(6) 0.4995(4) 0.3437(4) 0.0347(13) Uani 1 1 d U . .
H28 H 0.0654 0.4535 0.3712 0.042 Uiso 1 1 calc R . .
C29 C 0.0827(5) 0.5912(4) 0.3218(4) 0.0293(12) Uani 1 1 d U . .
H29 H 0.1752 0.6062 0.3328 0.035 Uiso 1 1 calc R . .
C30 C 0.4023(5) 1.0750(4) 0.2135(4) 0.0229(10) Uani 1 1 d U . .
C31 C 0.4234(5) 1.0736(4) 0.1208(4) 0.0331(13) Uani 1 1 d U . .
H31 H 0.3739 1.0156 0.0661 0.04 Uiso 1 1 calc R . .
C32 C 0.5154(5) 1.1552(5) 0.1066(4) 0.0381(14) Uani 1 1 d U . .
H32 H 0.5294 1.1524 0.0425 0.046 Uiso 1 1 calc R . .
C33 C 0.5866(5) 1.2401(5) 0.1843(4) 0.0407(15) Uani 1 1 d U . .
H33 H 0.6495 1.2963 0.1741 0.049 Uiso 1 1 calc R . .
C34 C 0.5668(5) 1.2438(5) 0.2774(5) 0.0442(15) Uani 1 1 d U . .
H34 H 0.6144 1.3036 0.3314 0.053 Uiso 1 1 calc R . .
C35 C 0.4772(5) 1.1598(5) 0.2922(4) 0.0327(13) Uani 1 1 d U . .
H35 H 0.467 1.1606 0.3569 0.039 Uiso 1 1 calc R . .
N1 N 0.0921(4) 1.0006(3) 0.3400(3) 0.0230(9) Uani 1 1 d U . .
N2 N 0.0582(4) 0.8476(3) 0.0878(3) 0.0222(9) Uani 1 1 d U . .
O1 O 0.4184(4) 0.8795(3) 0.4568(3) 0.0387(9) Uani 1 1 d U . .
O2 O 0.6211(4) 0.5976(4) 0.0662(3) 0.0589(13) Uani 1 1 d U . .
O3 O 0.6606(4) 0.9487(4) 0.1393(3) 0.0467(11) Uani 1 1 d U . .
O4 O 0.6787(4) 0.8117(4) 0.3845(3) 0.0524(12) Uani 1 1 d U . .
P1 P 0.10358(12) 0.78404(10) 0.25906(9) 0.0188(3) Uani 1 1 d U . .
P2 P 0.27738(12) 0.96884(10) 0.23299(9) 0.0199(3) Uani 1 1 d U . .
S1 S 0.37188(12) 0.64749(10) 0.24355(9) 0.0242(3) Uani 1 1 d U . .
S2 S 0.32720(11) 0.77258(10) 0.09000(9) 0.0211(3) Uani 1 1 d U . .
Fe1 Fe 0.30771(6) 0.80764(5) 0.24695(5) 0.01856(18) Uani 1 1 d U . .
Fe2 Fe 0.51123(6) 0.76102(6) 0.18804(5) 0.02277(19) Uani 1 1 d U . .
C36 C 0.4914(17) 0.564(2) 0.4617(18) 0.135(8) Uiso 0.5 1 d PDU . .
H36A H 0.4892 0.5433 0.3905 0.162 Uiso 0.5 1 calc PR . .
H36B H 0.483 0.6419 0.4793 0.162 Uiso 0.5 1 calc PR . .
Cl1 Cl 0.6324(14) 0.5616(10) 0.5155(11) 0.216(3) Uiso 0.5 1 d PDU . .
Cl2 Cl 0.3605(14) 0.4904(11) 0.4777(11) 0.216(3) Uiso 0.5 1 d PDU . .

loop_
_atom_site_aniso_label
_atom_site_aniso_U_11
_atom_site_aniso_U_22
_atom_site_aniso_U_33
_atom_site_aniso_U_23
_atom_site_aniso_U_13
_atom_site_aniso_U_12
C1 0.025(3) 0.025(3) 0.029(3) 0.008(2) 0.009(2) 0.005(2)
C2 0.028(3) 0.043(3) 0.036(3) 0.004(3) 0.010(2) 0.009(3)
C3 0.023(3) 0.039(3) 0.029(3) 0.011(3) 0.001(2) 0.004(2)
C4 0.021(2) 0.041(3) 0.041(3) 0.014(3) 0.010(2) 0.009(2)
C5 0.043(3) 0.018(2) 0.036(3) 0.007(2) 0.017(3) 0.006(2)
C6 0.025(3) 0.026(3) 0.039(3) -0.001(3) 0.006(2) 0.000(2)
C7 0.030(3) 0.030(3) 0.025(3) 0.000(2) 0.003(2) 0.009(2)
C8 0.024(2) 0.016(2) 0.025(3) 0.009(2) 0.011(2) 0.006(2)
C9 0.024(2) 0.018(2) 0.023(3) 0.007(2) 0.011(2) 0.004(2)
C10 0.026(2) 0.023(2) 0.020(3) 0.010(2) 0.010(2) 0.011(2)
C11 0.028(2) 0.020(2) 0.017(2) 0.008(2) 0.006(2) 0.004(2)
C12 0.040(3) 0.017(2) 0.024(3) 0.009(2) 0.011(2) 0.010(2)
C13 0.044(3) 0.034(3) 0.029(3) 0.011(2) 0.015(3) 0.023(3)
C14 0.024(3) 0.037(3) 0.034(3) 0.007(3) 0.005(2) 0.011(2)
C15 0.032(3) 0.020(3) 0.030(3) 0.006(2) 0.012(2) 0.005(2)
C16 0.021(2) 0.025(3) 0.027(3) 0.013(2) 0.009(2) 0.003(2)
C17 0.027(3) 0.023(3) 0.027(3) 0.013(2) 0.007(2) 0.006(2)
C18 0.034(3) 0.019(3) 0.022(2) 0.009(2) 0.006(2) 0.010(2)
C19 0.036(3) 0.032(3) 0.033(3) 0.019(3) 0.014(2) 0.016(2)
C20 0.059(3) 0.033(3) 0.029(3) 0.019(3) 0.019(3) 0.024(3)
C21 0.069(4) 0.022(3) 0.025(3) 0.009(2) 0.003(3) 0.020(3)
C22 0.045(3) 0.018(3) 0.033(3) 0.007(2) -0.002(2) 0.008(2)
C23 0.033(3) 0.021(3) 0.028(3) 0.010(2) 0.007(2) 0.005(2)
C24 0.028(2) 0.013(2) 0.017(2) 0.002(2) 0.009(2) -0.0003(19)
C25 0.027(3) 0.038(3) 0.041(3) 0.021(3) 0.002(3) 0.000(2)
C26 0.034(3) 0.046(4) 0.055(4) 0.024(3) 0.005(3) -0.012(3)
C27 0.048(3) 0.025(3) 0.045(4) 0.014(3) 0.014(3) -0.010(3)
C28 0.054(3) 0.020(3) 0.038(3) 0.014(3) 0.021(3) 0.010(3)
C29 0.032(3) 0.028(3) 0.033(3) 0.009(2) 0.018(2) 0.007(2)
C30 0.024(2) 0.016(2) 0.032(3) 0.008(2) 0.010(2) 0.0061(19)
C31 0.034(3) 0.030(3) 0.036(3) 0.006(3) 0.016(3) 0.003(2)
C32 0.038(3) 0.040(3) 0.039(3) 0.017(3) 0.015(3) 0.001(3)
C33 0.028(3) 0.049(4) 0.046(3) 0.028(3) 0.007(3) -0.010(3)
C34 0.030(3) 0.047(4) 0.046(3) 0.012(3) 0.001(3) -0.011(3)
C35 0.025(3) 0.047(3) 0.026(3) 0.018(3) 0.003(2) -0.001(2)
N1 0.020(2) 0.019(2) 0.033(2) 0.0066(19) 0.0114(18) 0.0066(17)
N2 0.025(2) 0.025(2) 0.020(2) 0.0120(19) 0.0070(17) 0.0038(18)
O1 0.041(2) 0.047(3) 0.024(2) 0.0044(19) 0.0025(18) 0.0097(19)
O2 0.049(3) 0.063(3) 0.057(3) -0.011(3) 0.017(2) 0.027(2)
O3 0.033(2) 0.051(3) 0.054(3) 0.027(2) 0.004(2) -0.009(2)
O4 0.035(2) 0.075(3) 0.041(3) 0.019(2) -0.003(2) 0.004(2)
P1 0.0202(6) 0.0173(6) 0.0210(7) 0.0071(5) 0.0071(5) 0.0042(5)
P2 0.0207(6) 0.0189(6) 0.0238(7) 0.0090(6) 0.0094(5) 0.0051(5)
S1 0.0270(6) 0.0206(6) 0.0290(7) 0.0085(6) 0.0102(6) 0.0093(5)
S2 0.0221(6) 0.0224(6) 0.0201(6) 0.0045(5) 0.0075(5) 0.0067(5)
Fe1 0.0203(3) 0.0174(4) 0.0204(4) 0.0061(3) 0.0082(3) 0.0056(3)
Fe2 0.0205(4) 0.0244(4) 0.0248(4) 0.0059(3) 0.0081(3) 0.0063(3)

loop_
_atom_type_symbol
_atom_type_description
_atom_type_scat_dispersion_real
_atom_type_scat_dispersion_imag
_atom_type_scat_source
C C 0.0033 0.0016 'International Tables Vol C Tables 4.2.6.8 and 6.1.1.4'
H H 0 0 'International Tables Vol C Tables 4.2.6.8 and 6.1.1.4'
N N 0.0061 0.0033 'International Tables Vol C Tables 4.2.6.8 and 6.1.1.4'
O O 0.0106 0.006 'International Tables Vol C Tables 4.2.6.8 and 6.1.1.4'
P P 0.1023 0.0942 'International Tables Vol C Tables 4.2.6.8 and 6.1.1.4'
S S 0.1246 0.1234 'International Tables Vol C Tables 4.2.6.8 and 6.1.1.4'
Fe Fe 0.3463 0.8444 'International Tables Vol C Tables 4.2.6.8 and 6.1.1.4'
Cl Cl 0.1484 0.1585 'International Tables Vol C Tables 4.2.6.8 and 6.1.1.4'

loop_
_exptl_crystal_face_index_h
_exptl_crystal_face_index_k
_exptl_crystal_face_index_l
_exptl_crystal_face_perp_dist
0 -1 0 0.03
0 1 0 0.015
0 0 1 0.03
0 0 -1 0.035
-1 0 1 0.05
1 0 0 0.06
-1 1 -1 0.045
-1 -1 1 0.05
0 1 -1 0.035
0 -1 1 0.045

loop_
_geom_angle_atom_site_label_1
_geom_angle_atom_site_label_2
_geom_angle_atom_site_label_3
_geom_angle
_geom_angle_site_symmetry_1
_geom_angle_site_symmetry_3
_geom_angle_publ_flag
O1 C1 Fe1 177.2(5) . . ?
O2 C2 Fe2 178.0(5) . . ?
O3 C3 Fe2 176.7(5) . . ?
O4 C4 Fe2 178.3(5) . . ?
C6 C5 S1 115.7(4) . . ?
C6 C5 H5A 108.4 . . ?
S1 C5 H5A 108.4 . . ?
C6 C5 H5B 108.4 . . ?
S1 C5 H5B 108.4 . . ?
H5A C5 H5B 107.4 . . ?
C5 C6 C7 115.4(4) . . ?
C5 C6 H6A 108.4 . . ?
C7 C6 H6A 108.4 . . ?
C5 C6 H6B 108.4 . . ?
C7 C6 H6B 108.4 . . ?
H6A C6 H6B 107.5 . . ?
C6 C7 S2 113.9(4) . . ?
C6 C7 H7A 108.8 . . ?
S2 C7 H7A 108.8 . . ?
C6 C7 H7B 108.8 . . ?
S2 C7 H7B 108.8 . . ?
H7A C7 H7B 107.7 . . ?
N1 C8 P1 112.6(3) . . ?
N1 C8 H8A 109.1 . . ?
P1 C8 H8A 109.1 . . ?
N1 C8 H8B 109.1 . . ?
P1 C8 H8B 109.1 . . ?
H8A C8 H8B 107.8 . . ?
N1 C9 P2 109.8(3) . . ?
N1 C9 H9A 109.7 . . ?
P2 C9 H9A 109.7 . . ?
N1 C9 H9B 109.7 . . ?
P2 C9 H9B 109.7 . . ?
H9A C9 H9B 108.2 . . ?
C11 C10 C15 117.9(4) . . ?
C11 C10 N1 122.9(4) . . ?
C15 C10 N1 119.0(4) . . ?
C12 C11 C10 120.3(4) . . ?
C12 C11 H11 119.8 . . ?
C10 C11 H11 119.8 . . ?
C13 C12 C11 121.1(5) . . ?
C13 C12 H12 119.5 . . ?
C11 C12 H12 119.5 . . ?
C12 C13 C14 118.9(5) . . ?
C12 C13 H13 120.5 . . ?
C14 C13 H13 120.5 . . ?
C15 C14 C13 121.3(5) . . ?
C15 C14 H14 119.4 . . ?
C13 C14 H14 119.4 . . ?
C14 C15 C10 120.4(5) . . ?
C14 C15 H15 119.8 . . ?
C10 C15 H15 119.8 . . ?
N2 C16 P1 111.7(3) . . ?
N2 C16 H16A 109.3 . . ?
P1 C16 H16A 109.3 . . ?
N2 C16 H16B 109.3 . . ?
P1 C16 H16B 109.3 . . ?
H16A C16 H16B 107.9 . . ?
N2 C17 P2 114.0(3) . . ?
N2 C17 H17A 108.8 . . ?
P2 C17 H17A 108.8 . . ?
N2 C17 H17B 108.8 . . ?
P2 C17 H17B 108.8 . . ?
H17A C17 H17B 107.6 . . ?
C23 C18 C19 118.3(5) . . ?
C23 C18 N2 122.5(4) . . ?
C19 C18 N2 119.2(4) . . ?
C20 C19 C18 120.9(5) . . ?
C20 C19 H19 119.6 . . ?
C18 C19 H19 119.6 . . ?
C19 C20 C21 120.0(5) . . ?
C19 C20 H20 120 . . ?
C21 C20 H20 120 . . ?
C22 C21 C20 120.4(5) . . ?
C22 C21 H21 119.8 . . ?
C20 C21 H21 119.8 . . ?
C21 C22 C23 120.2(5) . . ?
C21 C22 H22 119.9 . . ?
C23 C22 H22 119.9 . . ?
C22 C23 C18 120.1(5) . . ?
C22 C23 H23 120 . . ?
C18 C23 H23 120 . . ?
C29 C24 C25 118.3(4) . . ?
C29 C24 P1 120.9(4) . . ?
C25 C24 P1 120.8(4) . . ?
C26 C25 C24 120.1(5) . . ?
C26 C25 H25 119.9 . . ?
C24 C25 H25 119.9 . . ?
C25 C26 C27 121.3(5) . . ?
C25 C26 H26 119.4 . . ?
C27 C26 H26 119.4 . . ?
C28 C27 C26 118.9(5) . . ?
C28 C27 H27 120.6 . . ?
C26 C27 H27 120.6 . . ?
C27 C28 C29 120.1(5) . . ?
C27 C28 H28 119.9 . . ?
C29 C28 H28 119.9 . . ?
C24 C29 C28 121.2(5) . . ?
C24 C29 H29 119.4 . . ?
C28 C29 H29 119.4 . . ?
C31 C30 C35 118.2(5) . . ?
C31 C30 P2 121.4(4) . . ?
C35 C30 P2 120.4(4) . . ?
C32 C31 C30 120.9(5) . . ?
C32 C31 H31 119.5 . . ?
C30 C31 H31 119.5 . . ?
C33 C32 C31 120.5(5) . . ?
C33 C32 H32 119.8 . . ?
C31 C32 H32 119.8 . . ?
C32 C33 C34 119.7(5) . . ?
C32 C33 H33 120.1 . . ?
C34 C33 H33 120.1 . . ?
C33 C34 C35 119.8(6) . . ?
C33 C34 H34 120.1 . . ?
C35 C34 H34 120.1 . . ?
C30 C35 C34 120.7(5) . . ?
C30 C35 H35 119.6 . . ?
C34 C35 H35 119.6 . . ?
C10 N1 C9 117.5(4) . . ?
C10 N1 C8 117.3(4) . . ?
C9 N1 C8 115.0(4) . . ?
C18 N2 C16 117.5(4) . . ?
C18 N2 C17 117.9(4) . . ?
C16 N2 C17 115.1(4) . . ?
C24 P1 C8 99.4(2) . . ?
C24 P1 C16 103.1(2) . . ?
C8 P1 C16 100.1(2) . . ?
C24 P1 Fe1 123.07(16) . . ?
C8 P1 Fe1 113.12(16) . . ?
C16 P1 Fe1 114.78(15) . . ?
C30 P2 C9 100.8(2) . . ?
C30 P2 C17 101.5(2) . . ?
C9 P2 C17 100.5(2) . . ?
C30 P2 Fe1 124.07(15) . . ?
C9 P2 Fe1 113.70(16) . . ?
C17 P2 Fe1 113.07(16) . . ?
C5 S1 Fe1 114.19(18) . . ?
C5 S1 Fe2 110.65(18) . . ?
Fe1 S1 Fe2 69.17(4) . . ?
C7 S2 Fe1 115.60(17) . . ?
C7 S2 Fe2 110.66(17) . . ?
Fe1 S2 Fe2 69.41(4) . . ?
C1 Fe1 P2 94.81(17) . . ?
C1 Fe1 P1 95.88(16) . . ?
P2 Fe1 P1 82.41(5) . . ?
C1 Fe1 S2 152.19(16) . . ?
P2 Fe1 S2 86.42(5) . . ?
P1 Fe1 S2 111.79(5) . . ?
C1 Fe1 S1 89.42(17) . . ?
P2 Fe1 S1 167.95(5) . . ?
P1 Fe1 S1 108.42(5) . . ?
S2 Fe1 S1 84.61(5) . . ?
C1 Fe1 Fe2 98.92(16) . . ?
P2 Fe1 Fe2 112.46(4) . . ?
P1 Fe1 Fe2 157.87(5) . . ?
S2 Fe1 Fe2 55.67(4) . . ?
S1 Fe1 Fe2 55.64(4) . . ?
C2 Fe2 C4 104.4(3) . . ?
C2 Fe2 C3 95.6(3) . . ?
C4 Fe2 C3 92.4(2) . . ?
C2 Fe2 S2 104.95(18) . . ?
C4 Fe2 S2 150.15(17) . . ?
C3 Fe2 S2 90.23(17) . . ?
C2 Fe2 S1 99.39(19) . . ?
C4 Fe2 S1 85.96(17) . . ?
C3 Fe2 S1 164.83(18) . . ?
S2 Fe2 S1 83.87(5) . . ?
C2 Fe2 Fe1 145.95(18) . . ?
C4 Fe2 Fe1 96.58(17) . . ?
C3 Fe2 Fe1 110.18(17) . . ?
S2 Fe2 Fe1 54.92(4) . . ?
S1 Fe2 Fe1 55.20(4) . . ?
Cl1 C36 Cl2 122.2(18) . . ?
Cl1 C36 H36A 106.8 . . ?
Cl2 C36 H36A 106.8 . . ?
Cl1 C36 H36B 106.8 . . ?
Cl2 C36 H36B 106.8 . . ?
H36A C36 H36B 106.6 . . ?

loop_
_geom_bond_atom_site_label_1
_geom_bond_atom_site_label_2
_geom_bond_distance
_geom_bond_site_symmetry_2
_geom_bond_publ_flag
C1 O1 1.153(6) . ?
C1 Fe1 1.759(5) . ?
C2 O2 1.148(6) . ?
C2 Fe2 1.782(6) . ?
C3 O3 1.149(6) . ?
C3 Fe2 1.786(6) . ?
C4 O4 1.154(6) . ?
C4 Fe2 1.784(6) . ?
C5 C6 1.507(7) . ?
C5 S1 1.830(5) . ?
C5 H5A 0.99 . ?
C5 H5B 0.99 . ?
C6 C7 1.527(7) . ?
C6 H6A 0.99 . ?
C6 H6B 0.99 . ?
C7 S2 1.834(5) . ?
C7 H7A 0.99 . ?
C7 H7B 0.99 . ?
C8 N1 1.468(6) . ?
C8 P1 1.851(5) . ?
C8 H8A 0.99 . ?
C8 H8B 0.99 . ?
C9 N1 1.461(6) . ?
C9 P2 1.853(5) . ?
C9 H9A 0.99 . ?
C9 H9B 0.99 . ?
C10 C11 1.397(7) . ?
C10 C15 1.406(7) . ?
C10 N1 1.418(6) . ?
C11 C12 1.381(6) . ?
C11 H11 0.95 . ?
C12 C13 1.373(7) . ?
C12 H12 0.95 . ?
C13 C14 1.380(7) . ?
C13 H13 0.95 . ?
C14 C15 1.366(7) . ?
C14 H14 0.95 . ?
C15 H15 0.95 . ?
C16 N2 1.452(6) . ?
C16 P1 1.864(5) . ?
C16 H16A 0.99 . ?
C16 H16B 0.99 . ?
C17 N2 1.462(6) . ?
C17 P2 1.868(5) . ?
C17 H17A 0.99 . ?
C17 H17B 0.99 . ?
C18 C23 1.396(7) . ?
C18 C19 1.404(7) . ?
C18 N2 1.416(6) . ?
C19 C20 1.372(7) . ?
C19 H19 0.95 . ?
C20 C21 1.385(8) . ?
C20 H20 0.95 . ?
C21 C22 1.366(8) . ?
C21 H21 0.95 . ?
C22 C23 1.395(7) . ?
C22 H22 0.95 . ?
C23 H23 0.95 . ?
C24 C29 1.374(7) . ?
C24 C25 1.405(7) . ?
C24 P1 1.830(5) . ?
C25 C26 1.366(7) . ?
C25 H25 0.95 . ?
C26 C27 1.382(8) . ?
C26 H26 0.95 . ?
C27 C28 1.379(7) . ?
C27 H27 0.95 . ?
C28 C29 1.384(7) . ?
C28 H28 0.95 . ?
C29 H29 0.95 . ?
C30 C31 1.381(7) . ?
C30 C35 1.387(7) . ?
C30 P2 1.836(5) . ?
C31 C32 1.381(7) . ?
C31 H31 0.95 . ?
C32 C33 1.368(8) . ?
C32 H32 0.95 . ?
C33 C34 1.377(8) . ?
C33 H33 0.95 . ?
C34 C35 1.389(7) . ?
C34 H34 0.95 . ?
C35 H35 0.95 . ?
P1 Fe1 2.1862(13) . ?
P2 Fe1 2.1833(14) . ?
S1 Fe1 2.2540(14) . ?
S1 Fe2 2.2660(14) . ?
S2 Fe1 2.2428(14) . ?
S2 Fe2 2.2633(14) . ?
Fe1 Fe2 2.5655(9) . ?
C36 Cl1 1.578(16) . ?
C36 Cl2 1.626(16) . ?
C36 H36A 0.99 . ?
C36 H36B 0.99 . ?
